data_4114280
loop_
_publ_author_name
'Trevor W. Hayton'
'W. Stephen McNeil'
'Brian O. Patrick'
'Peter Legzdins'

_publ_section_title
;
 Toward Binary Nitrosyls: Distinctly Bent Fe-N-O Linkages in
 Base-Stabilized Fe(NO)3+ Complexes
;
_journal_name_full 'Journal of the American Chemical Society'
_journal_page_first 12935
_journal_page_last 12944
_journal_paper_doi 10.1021/ja036887r
_journal_volume 125
_journal_year 2003
_chemical_formula_sum 'B F4 Fe N3 O3'
_chemical_formula_weight 232.69
_chemical_name_systematic
;
 ?
;
_space_group_IT_number 14
_symmetry_cell_setting monoclinic
_symmetry_space_group_name_Hall '-P 2yn'
_symmetry_space_group_name_H-M 'P 1 21/n 1'
_atom_sites_solution_hydrogens geom
_atom_sites_solution_primary direct
_atom_sites_solution_secondary difmap
_audit_creation_method SHELXL-97
_cell_angle_alpha 90.00
_cell_angle_beta 97.571(5)
_cell_angle_gamma 90.00
_cell_formula_units_Z 4
_cell_length_a 9.1670(10)
_cell_length_b 7.5255(6)
_cell_length_c 10.3270(10)
_cell_measurement_reflns_used 4263
_cell_measurement_temperature 293(2)
_cell_measurement_theta_max 27.8
_cell_measurement_theta_min 3.2
_cell_volume 706.21(12)
_computing_structure_refinement 'SHELXL-97 (Sheldrick, 1997)'
_diffrn_ambient_temperature 173(1)
_diffrn_measured_fraction_theta_full 0.931
_diffrn_measured_fraction_theta_max 0.931
_diffrn_radiation_monochromator graphite
_diffrn_radiation_source 'fine-focus sealed tube'
_diffrn_radiation_type MoK\a
_diffrn_radiation_wavelength 0.71069
_diffrn_reflns_av_R_equivalents 0.0465
_diffrn_reflns_av_sigmaI/netI 0.0373
_diffrn_reflns_limit_h_max 10
_diffrn_reflns_limit_h_min -11
_diffrn_reflns_limit_k_max 9
_diffrn_reflns_limit_k_min -9
_diffrn_reflns_limit_l_max 13
_diffrn_reflns_limit_l_min -13
_diffrn_reflns_number 6257
_diffrn_reflns_theta_full 27.83
_diffrn_reflns_theta_max 27.83
_diffrn_reflns_theta_min 3.19
_exptl_absorpt_coefficient_mu 2.186
_exptl_crystal_colour green
_exptl_crystal_density_diffrn 2.189
_exptl_crystal_description platelet
_exptl_crystal_F_000 448
_exptl_crystal_size_max 0.18
_exptl_crystal_size_mid 0.10
_exptl_crystal_size_min 0.05
_refine_diff_density_max 0.653
_refine_diff_density_min -0.684
_refine_diff_density_rms 0.092
_refine_ls_extinction_method none
_refine_ls_goodness_of_fit_ref 1.085
_refine_ls_hydrogen_treatment mixed
_refine_ls_matrix_type full
_refine_ls_number_parameters 109
_refine_ls_number_reflns 1556
_refine_ls_number_restraints 0
_refine_ls_restrained_S_all 1.085
_refine_ls_R_factor_all 0.0424
_refine_ls_R_factor_gt 0.0318
_refine_ls_shift/su_max 0.000
_refine_ls_shift/su_mean 0.000
_refine_ls_structure_factor_coef Fsqd
_refine_ls_weighting_details 'calc w=1/[\s^2^(Fo^2^)+(0.0351P)^2^+0.6957P] where P=(Fo^2^+2Fc^2^)/3'
_refine_ls_weighting_scheme calc
_refine_ls_wR_factor_gt 0.0759
_refine_ls_wR_factor_ref 0.0801
_reflns_number_gt 1325
_reflns_number_total 1556
_reflns_threshold_expression >2sigma(I)
_cod_data_source_file ja036887rsi20030624_074456.cif
_cod_data_source_block pl238
_cod_database_code 4114280

loop_
_symmetry_equiv_pos_as_xyz
'x, y, z'
'-x+1/2, y+1/2, -z+1/2'
'-x, -y, -z'
'x-1/2, -y-1/2, z-1/2'

loop_
_atom_site_label
_atom_site_type_symbol
_atom_site_fract_x
_atom_site_fract_y
_atom_site_fract_z
_atom_site_U_iso_or_equiv
_atom_site_adp_type
_atom_site_occupancy
_atom_site_symmetry_multiplicity
_atom_site_calc_flag
Fe1 Fe 0.29421(4) 0.19400(5) 0.02554(3) 0.01549(14) Uani 1 1 d
F1 F 0.3278(2) 0.1643(2) -0.15848(16) 0.0330(4) Uani 1 1 d
F3 F 0.3866(2) 0.4600(2) -0.20541(18) 0.0333(4) Uani 1 1 d
F4 F 0.3988(2) 0.2422(3) -0.35868(17) 0.0416(5) Uani 1 1 d
F2 F 0.56702(19) 0.2513(3) -0.1777(2) 0.0399(5) Uani 1 1 d
O1 O 0.1238(2) -0.0767(3) 0.1257(2) 0.0309(5) Uani 1 1 d
N1 N 0.1876(2) 0.0235(3) 0.0696(2) 0.0200(5) Uani 1 1 d
O2 O 0.5382(2) 0.1760(3) 0.2222(2) 0.0305(5) Uani 1 1 d
N3 N 0.2130(3) 0.3961(3) 0.0538(2) 0.0230(5) Uani 1 1 d
N2 N 0.4558(2) 0.1853(3) 0.1286(2) 0.0204(5) Uani 1 1 d
O3 O 0.1626(3) 0.5122(3) 0.1053(2) 0.0358(5) Uani 1 1 d
B1 B 0.4226(3) 0.2798(4) -0.2265(3) 0.0199(6) Uani 1 1 d

loop_
_atom_site_aniso_label
_atom_site_aniso_U_11
_atom_site_aniso_U_22
_atom_site_aniso_U_33
_atom_site_aniso_U_23
_atom_site_aniso_U_13
_atom_site_aniso_U_12
Fe1 0.0161(2) 0.0149(2) 0.0160(2) 0.00038(14) 0.00420(13) 0.00016(13)
F1 0.0352(10) 0.0350(9) 0.0302(9) 0.0003(7) 0.0090(7) -0.0022(8)
F3 0.0394(10) 0.0157(8) 0.0458(10) 0.0045(7) 0.0095(8) 0.0026(7)
F4 0.0576(13) 0.0490(11) 0.0205(8) 0.0002(8) 0.0138(8) -0.0116(9)
F2 0.0171(9) 0.0481(11) 0.0546(12) 0.0140(9) 0.0048(8) 0.0049(8)
O1 0.0321(11) 0.0283(10) 0.0348(10) 0.0034(9) 0.0137(9) -0.0080(9)
N1 0.0198(11) 0.0216(11) 0.0188(10) -0.0009(9) 0.0035(9) 0.0003(9)
O2 0.0248(11) 0.0252(10) 0.0380(11) -0.0040(9) -0.0087(9) 0.0027(8)
N3 0.0241(12) 0.0229(11) 0.0224(11) 0.0042(9) 0.0045(9) 0.0048(9)
N2 0.0197(11) 0.0143(10) 0.0275(11) -0.0022(9) 0.0042(9) -0.0007(8)
O3 0.0431(13) 0.0261(10) 0.0407(12) -0.0048(10) 0.0143(10) 0.0100(9)
B1 0.0210(15) 0.0210(14) 0.0184(13) 0.0045(12) 0.0049(11) 0.0043(11)

loop_
_atom_type_symbol
_atom_type_description
_atom_type_scat_dispersion_real
_atom_type_scat_dispersion_imag
_atom_type_scat_source
B B 0.0013 0.0007 'International Tables Vol C Tables 4.2.6.8 and 6.1.1.4'
N N 0.0061 0.0033 'International Tables Vol C Tables 4.2.6.8 and 6.1.1.4'
O O 0.0106 0.0060 'International Tables Vol C Tables 4.2.6.8 and 6.1.1.4'
F F 0.0171 0.0103 'International Tables Vol C Tables 4.2.6.8 and 6.1.1.4'
Fe Fe 0.3463 0.8444 'International Tables Vol C Tables 4.2.6.8 and 6.1.1.4'

loop_
_geom_angle_atom_site_label_1
_geom_angle_atom_site_label_2
_geom_angle_atom_site_label_3
_geom_angle
N2 Fe1 N1 106.53(10)
N2 Fe1 N3 106.55(10)
N1 Fe1 N3 109.88(11)
N2 Fe1 F1 111.27(9)
N1 Fe1 F1 109.74(9)
N3 Fe1 F1 112.65(9)
B1 F1 Fe1 124.65(16)
O1 N1 Fe1 165.4(2)
O3 N3 Fe1 161.9(2)
O2 N2 Fe1 161.4(2)
F2 B1 F4 110.5(2)
F2 B1 F3 109.0(2)
F4 B1 F3 109.7(2)
F2 B1 F1 109.5(2)
F4 B1 F1 108.9(2)
F3 B1 F1 109.1(2)

loop_
_geom_bond_atom_site_label_1
_geom_bond_atom_site_label_2
_geom_bond_distance
Fe1 N2 1.708(2)
Fe1 N1 1.711(2)
Fe1 N3 1.735(2)
Fe1 F1 1.9774(17)
F1 B1 1.472(3)
F3 B1 1.419(3)
F4 B1 1.383(3)
F2 B1 1.370(3)
O1 N1 1.155(3)
O2 N2 1.147(3)
N3 O3 1.151(3)
